data_7130863
loop_
_publ_author_name
'Stefanowska, Kinga'
'Sokolnicki, Tomasz'
'Walkowiak, J\;edrzej'
'Czapik, Agnieszka'
'Franczyk, Adrian'

_publ_section_title
;
 Directed <i>cis</i>-hydrosilylation of borylalkynes to borylsilylalkenes.
;
_journal_issue 86
_journal_name_full 'Chemical communications (Cambridge, England)'
_journal_page_first 12046
_journal_page_last 12049
_journal_paper_doi 10.1039/d2cc04318a
_journal_volume 58
_journal_year 2022
_chemical_formula_moiety 'C26 H29 B O2 Si'
_chemical_formula_sum 'C26 H29 B O2 Si'
_chemical_formula_weight 412.39
_space_group_crystal_system triclinic
_space_group_IT_number 2
_space_group_name_Hall '-P 1'
_space_group_name_H-M_alt 'P -1'
_atom_sites_solution_hydrogens geom
_atom_sites_solution_primary difmap
_audit_creation_method SHELXL-2019/2
_audit_update_record
;
2022-07-06 deposited with the CCDC.	2022-09-23 downloaded from the CCDC.
;
_cell_angle_alpha 71.204(2)
_cell_angle_beta 84.767(2)
_cell_angle_gamma 87.048(2)
_cell_formula_units_Z 2
_cell_length_a 9.0492(2)
_cell_length_b 10.2286(3)
_cell_length_c 13.2850(3)
_cell_measurement_reflns_used 3608
_cell_measurement_temperature 130(2)
_cell_measurement_theta_max 48.6780
_cell_measurement_theta_min 3.5190
_cell_volume 1158.92(5)
_computing_cell_refinement 'CrysAlisPro 1.171.41.120a (Rigaku OD, 2021)'
_computing_data_collection 'CrysAlisPro 1.171.41.120a (Rigaku OD, 2021)'
_computing_data_reduction 'CrysAlisPro 1.171.41.120a (Rigaku OD, 2021)'
_computing_structure_refinement 'SHELXL-2019/2 (Sheldrick, 2018)'
_computing_structure_solution 'SHELXT 2018/2 (Sheldrick, 2018)'
_diffrn_ambient_temperature 130(2)
_diffrn_detector_area_resol_mean 10.5384
_diffrn_measured_fraction_theta_full 1.000
_diffrn_measured_fraction_theta_max 0.990
_diffrn_measurement_device_type 'SuperNova, Single source at offset/far, Atlas'
_diffrn_measurement_method '\w scans'
_diffrn_radiation_type CuK\a
_diffrn_radiation_wavelength 1.54184
_diffrn_reflns_av_R_equivalents 0.0282
_diffrn_reflns_av_unetI/netI 0.0164
_diffrn_reflns_Laue_measured_fraction_full 1.000
_diffrn_reflns_Laue_measured_fraction_max 0.990
_diffrn_reflns_limit_h_max 11
_diffrn_reflns_limit_h_min -11
_diffrn_reflns_limit_k_max 12
_diffrn_reflns_limit_k_min -12
_diffrn_reflns_limit_l_max 16
_diffrn_reflns_limit_l_min -16
_diffrn_reflns_number 29645
_diffrn_reflns_point_group_measured_fraction_full 1.000
_diffrn_reflns_point_group_measured_fraction_max 0.990
_diffrn_reflns_theta_full 67.684
_diffrn_reflns_theta_max 76.435
_diffrn_reflns_theta_min 3.525
_diffrn_source 'micro-focus sealed X-ray tube'
_exptl_absorpt_coefficient_mu 1.031
_exptl_absorpt_correction_T_max 1.00000
_exptl_absorpt_correction_T_min 0.96273
_exptl_absorpt_correction_type multi-scan
_exptl_absorpt_process_details
;
CrysAlisPro 1.171.41.120a (Rigaku Oxford Diffraction, 2021)
Empirical absorption correction using spherical harmonics,
implemented in SCALE3 ABSPACK scaling algorithm.
;
_exptl_crystal_colour colourless
_exptl_crystal_density_diffrn 1.182
_exptl_crystal_description plank
_exptl_crystal_F_000 440
_exptl_crystal_size_max 0.250
_exptl_crystal_size_mid 0.080
_exptl_crystal_size_min 0.080
_refine_diff_density_max 0.325
_refine_diff_density_min -0.268
_refine_diff_density_rms 0.037
_refine_ls_extinction_method none
_refine_ls_goodness_of_fit_ref 1.051
_refine_ls_hydrogen_treatment constr
_refine_ls_matrix_type full
_refine_ls_number_parameters 275
_refine_ls_number_reflns 4823
_refine_ls_number_restraints 0
_refine_ls_restrained_S_all 1.051
_refine_ls_R_factor_all 0.0368
_refine_ls_R_factor_gt 0.0333
_refine_ls_shift/su_max 0.001
_refine_ls_shift/su_mean 0.000
_refine_ls_structure_factor_coef Fsqd
_refine_ls_weighting_details 'w=1/[\s^2^(Fo^2^)+(0.0374P)^2^+0.4398P] where P=(Fo^2^+2Fc^2^)/3'
_refine_ls_weighting_scheme calc
_refine_ls_wR_factor_gt 0.0839
_refine_ls_wR_factor_ref 0.0867
_reflns_Friedel_coverage 0.000
_reflns_number_gt 4398
_reflns_number_total 4823
_reflns_threshold_expression 'I > 2\s(I)'
_cod_data_source_file d2cc04318a2.cif
_cod_data_source_block 'DATA_IV'
_cod_depositor_comments 'Adding full bibliography for 7130861--7130865.cif.'
_cod_original_cell_volume 1158.91(5)
_cod_database_code 7130863
_shelx_shelxl_version_number 2019/2
_shelx_space_group_comment
;
The symmetry employed for this shelxl refinement is uniquely defined
by the following loop, which should always be used as a source of
symmetry information in preference to the above space-group names.
They are only intended as comments.
;
_shelx_estimated_absorpt_t_min 0.783
_shelx_estimated_absorpt_t_max 0.922

loop_
_space_group_symop_operation_xyz
'x, y, z'
'-x, -y, -z'

loop_
_atom_site_label
_atom_site_type_symbol
_atom_site_fract_x
_atom_site_fract_y
_atom_site_fract_z
_atom_site_U_iso_or_equiv
_atom_site_adp_type
_atom_site_occupancy
_atom_site_site_symmetry_order
_atom_site_calc_flag
_atom_site_refinement_flags_posn
_atom_site_refinement_flags_adp
_atom_site_refinement_flags_occupancy
_atom_site_disorder_assembly
_atom_site_disorder_group
Si1 Si 0.63285(3) 0.68140(3) 0.60999(2) 0.01987(9) Uani 1 1 d . . . . .
O1 O 0.65476(9) 0.45713(8) 0.86431(6) 0.02540(19) Uani 1 1 d . . . . .
O2 O 0.82874(11) 0.31345(9) 0.81663(7) 0.0306(2) Uani 1 1 d . . . . .
C1 C 0.71617(13) 0.50264(12) 0.66202(9) 0.0225(2) Uani 1 1 d . . . . .
C2 C 0.75912(17) 0.43159(14) 0.59505(11) 0.0347(3) Uani 1 1 d . . . . .
H2A H 0.796986 0.339643 0.622053 0.042 Uiso 1 1 calc R U . . .
H2B H 0.751704 0.473167 0.520569 0.042 Uiso 1 1 calc R U . . .
C3 C 0.68180(15) 0.34543(13) 0.96276(10) 0.0276(3) Uani 1 1 d . . . . .
C4 C 0.83286(16) 0.28370(14) 0.93143(10) 0.0327(3) Uani 1 1 d . . . . .
C5 C 0.55372(19) 0.24733(16) 0.98418(12) 0.0430(3) Uani 1 1 d . . . . .
H5A H 0.459594 0.298470 0.986714 0.064 Uiso 1 1 calc R U . . .
H5B H 0.562804 0.174368 1.052616 0.064 Uiso 1 1 calc R U . . .
H5C H 0.556102 0.205861 0.927033 0.064 Uiso 1 1 calc R U . . .
C6 C 0.68501(17) 0.40571(15) 1.05273(10) 0.0357(3) Uani 1 1 d . . . . .
H6A H 0.753100 0.483119 1.030940 0.054 Uiso 1 1 calc R U . . .
H6B H 0.718927 0.334488 1.115975 0.054 Uiso 1 1 calc R U . . .
H6C H 0.585077 0.438537 1.069512 0.054 Uiso 1 1 calc R U . . .
C7 C 0.96640(17) 0.3570(2) 0.94734(12) 0.0473(4) Uani 1 1 d . . . . .
H7A H 1.056237 0.325447 0.914007 0.071 Uiso 1 1 calc R U . . .
H7B H 0.976404 0.335816 1.023822 0.071 Uiso 1 1 calc R U . . .
H7C H 0.952683 0.456921 0.914464 0.071 Uiso 1 1 calc R U . . .
C8 C 0.8521(2) 0.12912(17) 0.98250(13) 0.0567(5) Uani 1 1 d . . . . .
H8A H 0.771169 0.082104 0.965111 0.085 Uiso 1 1 calc R U . . .
H8B H 0.850426 0.106979 1.060065 0.085 Uiso 1 1 calc R U . . .
H8C H 0.947338 0.098222 0.955377 0.085 Uiso 1 1 calc R U . . .
C9 C 0.65752(13) 0.74277(12) 0.46002(9) 0.0231(2) Uani 1 1 d . . . . .
C10 C 0.79686(14) 0.73806(13) 0.40524(10) 0.0290(3) Uani 1 1 d . . . . .
H10 H 0.880783 0.704156 0.444874 0.035 Uiso 1 1 calc R U . . .
C11 C 0.81509(16) 0.78164(14) 0.29473(11) 0.0346(3) Uani 1 1 d . . . . .
H11 H 0.910325 0.776607 0.259432 0.042 Uiso 1 1 calc R U . . .
C12 C 0.69358(18) 0.83264(15) 0.23593(11) 0.0377(3) Uani 1 1 d . . . . .
H12 H 0.705449 0.862150 0.160215 0.045 Uiso 1 1 calc R U . . .
C13 C 0.55534(17) 0.84050(15) 0.28749(11) 0.0370(3) Uani 1 1 d . . . . .
H13 H 0.472452 0.876641 0.247239 0.044 Uiso 1 1 calc R U . . .
C14 C 0.53759(15) 0.79543(13) 0.39848(10) 0.0283(3) Uani 1 1 d . . . . .
H14 H 0.441908 0.800567 0.433125 0.034 Uiso 1 1 calc R U . . .
C15 C 0.72299(13) 0.80786(12) 0.65998(9) 0.0224(2) Uani 1 1 d . . . . .
C16 C 0.71612(14) 0.79084(13) 0.76929(10) 0.0277(3) Uani 1 1 d . . . . .
H16 H 0.669513 0.712018 0.818724 0.033 Uiso 1 1 calc R U . . .
C17 C 0.77616(15) 0.88704(14) 0.80676(11) 0.0331(3) Uani 1 1 d . . . . .
H17 H 0.771416 0.873026 0.881220 0.040 Uiso 1 1 calc R U . . .
C18 C 0.84307(15) 1.00359(14) 0.73547(12) 0.0347(3) Uani 1 1 d . . . . .
H18 H 0.883231 1.069901 0.760955 0.042 Uiso 1 1 calc R U . . .
C19 C 0.85106(15) 1.02284(14) 0.62707(12) 0.0331(3) Uani 1 1 d . . . . .
H19 H 0.897039 1.102332 0.578051 0.040 Uiso 1 1 calc R U . . .
C20 C 0.79177(14) 0.92580(13) 0.58993(10) 0.0275(3) Uani 1 1 d . . . . .
H20 H 0.798117 0.939928 0.515415 0.033 Uiso 1 1 calc R U . . .
C21 C 0.42974(13) 0.68556(12) 0.65185(9) 0.0226(2) Uani 1 1 d . . . . .
C22 C 0.33971(14) 0.57166(13) 0.67146(10) 0.0272(3) Uani 1 1 d . . . . .
H22 H 0.383353 0.485852 0.669734 0.033 Uiso 1 1 calc R U . . .
C23 C 0.18716(15) 0.58209(15) 0.69347(11) 0.0339(3) Uani 1 1 d . . . . .
H23 H 0.127438 0.503841 0.706043 0.041 Uiso 1 1 calc R U . . .
C24 C 0.12193(14) 0.70634(16) 0.69712(11) 0.0356(3) Uani 1 1 d . . . . .
H24 H 0.017596 0.713433 0.711622 0.043 Uiso 1 1 calc R U . . .
C25 C 0.20922(15) 0.82001(15) 0.67958(11) 0.0349(3) Uani 1 1 d . . . . .
H25 H 0.165076 0.904919 0.683026 0.042 Uiso 1 1 calc R U . . .
C26 C 0.36102(15) 0.80974(13) 0.65700(10) 0.0292(3) Uani 1 1 d . . . . .
H26 H 0.419942 0.888428 0.644734 0.035 Uiso 1 1 calc R U . . .
B1 B 0.73304(15) 0.42480(13) 0.78227(11) 0.0229(3) Uani 1 1 d . . . . .

loop_
_atom_site_aniso_label
_atom_site_aniso_U_11
_atom_site_aniso_U_22
_atom_site_aniso_U_33
_atom_site_aniso_U_23
_atom_site_aniso_U_13
_atom_site_aniso_U_12
Si1 0.01980(16) 0.02010(15) 0.01868(15) -0.00498(12) -0.00170(11) 0.00130(11)
O1 0.0291(4) 0.0248(4) 0.0196(4) -0.0048(3) -0.0014(3) 0.0076(3)
O2 0.0388(5) 0.0301(5) 0.0202(4) -0.0064(3) -0.0032(4) 0.0147(4)
C1 0.0219(6) 0.0226(5) 0.0220(6) -0.0060(4) -0.0025(4) 0.0013(4)
C2 0.0506(8) 0.0284(6) 0.0244(6) -0.0084(5) -0.0064(6) 0.0100(6)
C3 0.0330(7) 0.0262(6) 0.0203(6) -0.0039(5) -0.0017(5) 0.0064(5)
C4 0.0412(8) 0.0334(7) 0.0197(6) -0.0053(5) -0.0040(5) 0.0155(6)
C5 0.0491(9) 0.0406(8) 0.0340(8) -0.0059(6) 0.0060(6) -0.0096(7)
C6 0.0423(8) 0.0422(8) 0.0226(6) -0.0118(6) -0.0033(5) 0.0116(6)
C7 0.0340(8) 0.0751(12) 0.0325(8) -0.0172(8) -0.0079(6) 0.0124(7)
C8 0.0896(14) 0.0386(8) 0.0301(8) -0.0004(6) -0.0032(8) 0.0345(9)
C9 0.0255(6) 0.0203(5) 0.0227(6) -0.0057(4) -0.0014(4) -0.0012(4)
C10 0.0268(6) 0.0325(6) 0.0277(6) -0.0099(5) 0.0005(5) -0.0046(5)
C11 0.0367(7) 0.0375(7) 0.0299(7) -0.0126(6) 0.0094(5) -0.0128(6)
C12 0.0537(9) 0.0366(7) 0.0198(6) -0.0051(5) 0.0016(6) -0.0089(6)
C13 0.0458(8) 0.0364(7) 0.0261(7) -0.0051(5) -0.0096(6) 0.0042(6)
C14 0.0303(6) 0.0281(6) 0.0247(6) -0.0061(5) -0.0036(5) 0.0034(5)
C15 0.0193(5) 0.0217(5) 0.0260(6) -0.0078(5) -0.0023(4) 0.0025(4)
C16 0.0290(6) 0.0267(6) 0.0278(6) -0.0096(5) -0.0005(5) -0.0015(5)
C17 0.0344(7) 0.0373(7) 0.0323(7) -0.0173(6) -0.0029(5) -0.0015(6)
C18 0.0302(7) 0.0341(7) 0.0466(8) -0.0223(6) -0.0015(6) -0.0043(5)
C19 0.0305(7) 0.0262(6) 0.0418(8) -0.0105(6) 0.0023(6) -0.0048(5)
C20 0.0262(6) 0.0255(6) 0.0292(6) -0.0069(5) -0.0011(5) 0.0007(5)
C21 0.0223(6) 0.0264(6) 0.0172(5) -0.0046(4) -0.0022(4) 0.0020(4)
C22 0.0275(6) 0.0304(6) 0.0247(6) -0.0105(5) -0.0005(5) -0.0019(5)
C23 0.0266(7) 0.0455(8) 0.0310(7) -0.0137(6) 0.0007(5) -0.0088(6)
C24 0.0202(6) 0.0545(9) 0.0275(7) -0.0076(6) -0.0016(5) 0.0060(6)
C25 0.0305(7) 0.0360(7) 0.0307(7) -0.0028(6) -0.0003(5) 0.0126(6)
C26 0.0288(6) 0.0254(6) 0.0285(6) -0.0030(5) -0.0003(5) 0.0038(5)
B1 0.0239(6) 0.0215(6) 0.0227(6) -0.0068(5) -0.0022(5) 0.0030(5)

loop_
_atom_type_symbol
_atom_type_description
_atom_type_scat_dispersion_real
_atom_type_scat_dispersion_imag
_atom_type_scat_source
C C 0.0181 0.0091 'International Tables Vol C Tables 4.2.6.8 and 6.1.1.4'
H H 0.0000 0.0000 'International Tables Vol C Tables 4.2.6.8 and 6.1.1.4'
B B 0.0090 0.0039 'International Tables Vol C Tables 4.2.6.8 and 6.1.1.4'
O O 0.0492 0.0322 'International Tables Vol C Tables 4.2.6.8 and 6.1.1.4'
Si Si 0.2541 0.3302 'International Tables Vol C Tables 4.2.6.8 and 6.1.1.4'

loop_
_geom_angle_atom_site_label_1
_geom_angle_atom_site_label_2
_geom_angle_atom_site_label_3
_geom_angle
_geom_angle_site_symmetry_1
_geom_angle_site_symmetry_3
_geom_angle_publ_flag
C21 Si1 C1 111.69(5) . . ?
C21 Si1 C15 106.89(5) . . ?
C1 Si1 C15 112.00(5) . . ?
C21 Si1 C9 108.52(5) . . ?
C1 Si1 C9 109.20(5) . . ?
C15 Si1 C9 108.41(5) . . ?
B1 O1 C3 107.40(9) . . ?
B1 O2 C4 106.70(9) . . ?
C2 C1 B1 115.78(11) . . ?
C2 C1 Si1 120.25(9) . . ?
B1 C1 Si1 123.91(8) . . ?
C1 C2 H2A 120.0 . . ?
C1 C2 H2B 120.0 . . ?
H2A C2 H2B 120.0 . . ?
O1 C3 C6 109.01(10) . . ?
O1 C3 C5 106.49(11) . . ?
C6 C3 C5 110.52(12) . . ?
O1 C3 C4 101.77(9) . . ?
C6 C3 C4 114.67(11) . . ?
C5 C3 C4 113.62(11) . . ?
O2 C4 C8 108.46(11) . . ?
O2 C4 C7 106.73(11) . . ?
C8 C4 C7 110.03(14) . . ?
O2 C4 C3 102.60(9) . . ?
C8 C4 C3 114.86(13) . . ?
C7 C4 C3 113.48(12) . . ?
C3 C5 H5A 109.5 . . ?
C3 C5 H5B 109.5 . . ?
H5A C5 H5B 109.5 . . ?
C3 C5 H5C 109.5 . . ?
H5A C5 H5C 109.5 . . ?
H5B C5 H5C 109.5 . . ?
C3 C6 H6A 109.5 . . ?
C3 C6 H6B 109.5 . . ?
H6A C6 H6B 109.5 . . ?
C3 C6 H6C 109.5 . . ?
H6A C6 H6C 109.5 . . ?
H6B C6 H6C 109.5 . . ?
C4 C7 H7A 109.5 . . ?
C4 C7 H7B 109.5 . . ?
H7A C7 H7B 109.5 . . ?
C4 C7 H7C 109.5 . . ?
H7A C7 H7C 109.5 . . ?
H7B C7 H7C 109.5 . . ?
C4 C8 H8A 109.5 . . ?
C4 C8 H8B 109.5 . . ?
H8A C8 H8B 109.5 . . ?
C4 C8 H8C 109.5 . . ?
H8A C8 H8C 109.5 . . ?
H8B C8 H8C 109.5 . . ?
C14 C9 C10 117.21(11) . . ?
C14 C9 Si1 121.27(9) . . ?
C10 C9 Si1 121.52(9) . . ?
C11 C10 C9 121.67(12) . . ?
C11 C10 H10 119.2 . . ?
C9 C10 H10 119.2 . . ?
C10 C11 C12 119.70(13) . . ?
C10 C11 H11 120.2 . . ?
C12 C11 H11 120.2 . . ?
C13 C12 C11 120.02(12) . . ?
C13 C12 H12 120.0 . . ?
C11 C12 H12 120.0 . . ?
C12 C13 C14 119.97(13) . . ?
C12 C13 H13 120.0 . . ?
C14 C13 H13 120.0 . . ?
C13 C14 C9 121.42(13) . . ?
C13 C14 H14 119.3 . . ?
C9 C14 H14 119.3 . . ?
C20 C15 C16 117.49(11) . . ?
C20 C15 Si1 121.65(9) . . ?
C16 C15 Si1 120.77(9) . . ?
C17 C16 C15 121.28(12) . . ?
C17 C16 H16 119.4 . . ?
C15 C16 H16 119.4 . . ?
C18 C17 C16 120.06(13) . . ?
C18 C17 H17 120.0 . . ?
C16 C17 H17 120.0 . . ?
C19 C18 C17 119.75(12) . . ?
C19 C18 H18 120.1 . . ?
C17 C18 H18 120.1 . . ?
C18 C19 C20 120.01(13) . . ?
C18 C19 H19 120.0 . . ?
C20 C19 H19 120.0 . . ?
C19 C20 C15 121.40(12) . . ?
C19 C20 H20 119.3 . . ?
C15 C20 H20 119.3 . . ?
C22 C21 C26 117.65(11) . . ?
C22 C21 Si1 122.61(9) . . ?
C26 C21 Si1 119.59(9) . . ?
C23 C22 C21 120.96(12) . . ?
C23 C22 H22 119.5 . . ?
C21 C22 H22 119.5 . . ?
C24 C23 C22 120.22(13) . . ?
C24 C23 H23 119.9 . . ?
C22 C23 H23 119.9 . . ?
C25 C24 C23 119.84(12) . . ?
C25 C24 H24 120.1 . . ?
C23 C24 H24 120.1 . . ?
C24 C25 C26 119.89(13) . . ?
C24 C25 H25 120.1 . . ?
C26 C25 H25 120.1 . . ?
C25 C26 C21 121.44(13) . . ?
C25 C26 H26 119.3 . . ?
C21 C26 H26 119.3 . . ?
O1 B1 O2 112.90(10) . . ?
O1 B1 C1 124.50(10) . . ?
O2 B1 C1 122.60(11) . . ?

loop_
_geom_bond_atom_site_label_1
_geom_bond_atom_site_label_2
_geom_bond_distance
_geom_bond_site_symmetry_2
_geom_bond_publ_flag
Si1 C21 1.8736(12) . ?
Si1 C1 1.8783(12) . ?
Si1 C15 1.8816(12) . ?
Si1 C9 1.8817(12) . ?
O1 B1 1.3661(15) . ?
O1 C3 1.4638(14) . ?
O2 B1 1.3752(15) . ?
O2 C4 1.4595(15) . ?
C1 C2 1.3398(17) . ?
C1 B1 1.5562(17) . ?
C2 H2A 0.9500 . ?
C2 H2B 0.9500 . ?
C3 C6 1.5142(17) . ?
C3 C5 1.519(2) . ?
C3 C4 1.5547(17) . ?
C4 C8 1.5142(19) . ?
C4 C7 1.519(2) . ?
C5 H5A 0.9800 . ?
C5 H5B 0.9800 . ?
C5 H5C 0.9800 . ?
C6 H6A 0.9800 . ?
C6 H6B 0.9800 . ?
C6 H6C 0.9800 . ?
C7 H7A 0.9800 . ?
C7 H7B 0.9800 . ?
C7 H7C 0.9800 . ?
C8 H8A 0.9800 . ?
C8 H8B 0.9800 . ?
C8 H8C 0.9800 . ?
C9 C14 1.3980(17) . ?
C9 C10 1.4038(17) . ?
C10 C11 1.3866(18) . ?
C10 H10 0.9500 . ?
C11 C12 1.388(2) . ?
C11 H11 0.9500 . ?
C12 C13 1.382(2) . ?
C12 H12 0.9500 . ?
C13 C14 1.3923(18) . ?
C13 H13 0.9500 . ?
C14 H14 0.9500 . ?
C15 C20 1.3989(17) . ?
C15 C16 1.4017(17) . ?
C16 C17 1.3896(18) . ?
C16 H16 0.9500 . ?
C17 C18 1.388(2) . ?
C17 H17 0.9500 . ?
C18 C19 1.385(2) . ?
C18 H18 0.9500 . ?
C19 C20 1.3911(18) . ?
C19 H19 0.9500 . ?
C20 H20 0.9500 . ?
C21 C22 1.3972(17) . ?
C21 C26 1.4041(17) . ?
C22 C23 1.3906(18) . ?
C22 H22 0.9500 . ?
C23 C24 1.387(2) . ?
C23 H23 0.9500 . ?
C24 C25 1.384(2) . ?
C24 H24 0.9500 . ?
C25 C26 1.3850(19) . ?
C25 H25 0.9500 . ?
C26 H26 0.9500 . ?

loop_
_geom_torsion_atom_site_label_1
_geom_torsion_atom_site_label_2
_geom_torsion_atom_site_label_3
_geom_torsion_atom_site_label_4
_geom_torsion
_geom_torsion_site_symmetry_1
_geom_torsion_site_symmetry_2
_geom_torsion_site_symmetry_3
_geom_torsion_site_symmetry_4
_geom_torsion_publ_flag
C21 Si1 C1 C2 109.62(12) . . . . ?
C15 Si1 C1 C2 -130.51(11) . . . . ?
C9 Si1 C1 C2 -10.41(13) . . . . ?
C21 Si1 C1 B1 -67.24(11) . . . . ?
C15 Si1 C1 B1 52.62(11) . . . . ?
C9 Si1 C1 B1 172.72(10) . . . . ?
B1 O1 C3 C6 145.18(11) . . . . ?
B1 O1 C3 C5 -95.57(12) . . . . ?
B1 O1 C3 C4 23.67(13) . . . . ?
B1 O2 C4 C8 146.13(13) . . . . ?
B1 O2 C4 C7 -95.35(13) . . . . ?
B1 O2 C4 C3 24.22(13) . . . . ?
O1 C3 C4 O2 -28.76(12) . . . . ?
C6 C3 C4 O2 -146.26(11) . . . . ?
C5 C3 C4 O2 85.29(13) . . . . ?
O1 C3 C4 C8 -146.22(12) . . . . ?
C6 C3 C4 C8 96.28(16) . . . . ?
C5 C3 C4 C8 -32.17(17) . . . . ?
O1 C3 C4 C7 85.99(12) . . . . ?
C6 C3 C4 C7 -31.51(16) . . . . ?
C5 C3 C4 C7 -159.96(12) . . . . ?
C21 Si1 C9 C14 6.55(11) . . . . ?
C1 Si1 C9 C14 128.51(10) . . . . ?
C15 Si1 C9 C14 -109.21(10) . . . . ?
C21 Si1 C9 C10 -173.64(10) . . . . ?
C1 Si1 C9 C10 -51.68(11) . . . . ?
C15 Si1 C9 C10 70.60(11) . . . . ?
C14 C9 C10 C11 -0.98(18) . . . . ?
Si1 C9 C10 C11 179.20(10) . . . . ?
C9 C10 C11 C12 0.6(2) . . . . ?
C10 C11 C12 C13 0.3(2) . . . . ?
C11 C12 C13 C14 -0.9(2) . . . . ?
C12 C13 C14 C9 0.5(2) . . . . ?
C10 C9 C14 C13 0.40(19) . . . . ?
Si1 C9 C14 C13 -179.78(10) . . . . ?
C21 Si1 C15 C20 -115.89(10) . . . . ?
C1 Si1 C15 C20 121.48(10) . . . . ?
C9 Si1 C15 C20 0.92(11) . . . . ?
C21 Si1 C15 C16 60.50(11) . . . . ?
C1 Si1 C15 C16 -62.13(11) . . . . ?
C9 Si1 C15 C16 177.31(9) . . . . ?
C20 C15 C16 C17 -0.39(18) . . . . ?
Si1 C15 C16 C17 -176.92(10) . . . . ?
C15 C16 C17 C18 0.8(2) . . . . ?
C16 C17 C18 C19 -0.7(2) . . . . ?
C17 C18 C19 C20 0.2(2) . . . . ?
C18 C19 C20 C15 0.2(2) . . . . ?
C16 C15 C20 C19 -0.08(18) . . . . ?
Si1 C15 C20 C19 176.42(10) . . . . ?
C1 Si1 C21 C22 -28.58(11) . . . . ?
C15 Si1 C21 C22 -151.41(10) . . . . ?
C9 Si1 C21 C22 91.85(10) . . . . ?
C1 Si1 C21 C26 156.00(9) . . . . ?
C15 Si1 C21 C26 33.17(11) . . . . ?
C9 Si1 C21 C26 -83.57(10) . . . . ?
C26 C21 C22 C23 1.07(18) . . . . ?
Si1 C21 C22 C23 -174.43(10) . . . . ?
C21 C22 C23 C24 -0.52(19) . . . . ?
C22 C23 C24 C25 -0.5(2) . . . . ?
C23 C24 C25 C26 0.9(2) . . . . ?
C24 C25 C26 C21 -0.3(2) . . . . ?
C22 C21 C26 C25 -0.67(18) . . . . ?
Si1 C21 C26 C25 174.98(10) . . . . ?
C3 O1 B1 O2 -9.57(14) . . . . ?
C3 O1 B1 C1 169.57(11) . . . . ?
C4 O2 B1 O1 -10.32(15) . . . . ?
C4 O2 B1 C1 170.51(12) . . . . ?
C2 C1 B1 O1 -157.53(13) . . . . ?
Si1 C1 B1 O1 19.47(18) . . . . ?
C2 C1 B1 O2 21.54(18) . . . . ?
Si1 C1 B1 O2 -161.46(10) . . . . ?
